data_7219647
loop_
_publ_author_name
'Lemmerer, Andreas'
'Govindraju, Stefan'
'Johnston, Marcelle'
'Motloung, Xolani'
'Savig, Kelsey L.'

_publ_section_title
;
 Co-crystals and molecular salts of carboxylic acid/pyridine complexes:
 can calculated pKa's predict proton transfer? A case study of nine
 complexes
;
_journal_issue 19
_journal_name_full CrystEngComm
_journal_page_first 3591
_journal_paper_doi 10.1039/C5CE00102A
_journal_volume 17
_journal_year 2015
_chemical_formula_moiety 'C7 H3 Cl N O4, C5 H6 Br N2'
_chemical_formula_sum 'C12 H9 Br Cl N3 O4'
_chemical_formula_weight 374.58
_chemical_name_systematic
;
 (2-chloro-4-nitrobenzoate)(2-amino-5-bromopyridinium)
;
_space_group_crystal_system triclinic
_space_group_IT_number 2
_space_group_name_Hall '-P 1'
_space_group_name_H-M_alt 'P -1'
_atom_sites_solution_hydrogens geom
_atom_sites_solution_primary direct
_atom_sites_solution_secondary difmap
_audit_conform_dict_location ftp://ftp.iucr.org/pub/cif_core.dic
_audit_conform_dict_name cif_core.dic
_audit_conform_dict_version 2.3
_audit_creation_date 2012-11-02T05:50:25-00:00
_audit_creation_method 'WinGX routine CIF_UPDATE'
_audit_update_record
;
2014-11-18 deposited with the CCDC.
2015-02-24 downloaded from the CCDC.
;
_cell_angle_alpha 94.312(2)
_cell_angle_beta 91.431(2)
_cell_angle_gamma 96.374(2)
_cell_formula_units_Z 2
_cell_length_a 3.9305(2)
_cell_length_b 12.4261(6)
_cell_length_c 13.8457(7)
_cell_measurement_reflns_used 4824
_cell_measurement_temperature 173(2)
_cell_measurement_theta_max 28.19
_cell_measurement_theta_min 2.3
_cell_volume 669.77(6)
_computing_cell_refinement 'SAINT-Plus (Bruker, 2007)'
_computing_data_collection 'APEX3 (Bruker, 2007)'
_computing_data_reduction 'SAINT-Plus (Bruker 2007)'
_computing_molecular_graphics
;
Ortep-3 for Windows (Farrugia, 1997) and DIAMOND (Brandenburg, 1999)
;
_computing_publication_material
;
WinGX publication routines (Farrugia, 1999) and PLATON (Spek, 2009)
;
_computing_structure_refinement 'SHELXL-97 (Sheldrick, 2008)'
_computing_structure_solution 'SHELXS-97 (Sheldrick, 2008)'
_diffrn_ambient_temperature 173(2)
_diffrn_measured_fraction_theta_full 0.998
_diffrn_measured_fraction_theta_max 0.998
_diffrn_measurement_device_type 'Bruker D8 Venture Photon CMOS'
_diffrn_measurement_method '\w scans'
_diffrn_radiation_monochromator graphite
_diffrn_radiation_type MoK\a
_diffrn_radiation_wavelength 0.71073
_diffrn_reflns_av_R_equivalents 0.0613
_diffrn_reflns_av_unetI/netI 0.0467
_diffrn_reflns_limit_h_max 5
_diffrn_reflns_limit_h_min -4
_diffrn_reflns_limit_k_max 16
_diffrn_reflns_limit_k_min -16
_diffrn_reflns_limit_l_max 18
_diffrn_reflns_limit_l_min -13
_diffrn_reflns_number 9646
_diffrn_reflns_theta_full 28
_diffrn_reflns_theta_max 28
_diffrn_reflns_theta_min 1.48
_diffrn_standards_number 0
_exptl_absorpt_coefficient_mu 3.288
_exptl_absorpt_correction_T_max 0.7652
_exptl_absorpt_correction_T_min 0.2386
_exptl_absorpt_correction_type integration
_exptl_absorpt_process_details 'Bruker XPREP (Bruker, 2004)'
_exptl_crystal_colour colourless
_exptl_crystal_density_diffrn 1.857
_exptl_crystal_density_meas 0
_exptl_crystal_density_method 'not measured'
_exptl_crystal_description needle
_exptl_crystal_F_000 372
_exptl_crystal_size_max 0.61
_exptl_crystal_size_mid 0.14
_exptl_crystal_size_min 0.09
_refine_diff_density_max 0.598
_refine_diff_density_min -0.522
_refine_diff_density_rms 0.082
_refine_ls_extinction_method none
_refine_ls_goodness_of_fit_ref 0.907
_refine_ls_hydrogen_treatment mixed
_refine_ls_matrix_type full
_refine_ls_number_parameters 202
_refine_ls_number_reflns 3229
_refine_ls_number_restraints 0
_refine_ls_restrained_S_all 0.907
_refine_ls_R_factor_all 0.0375
_refine_ls_R_factor_gt 0.029
_refine_ls_shift/su_max 0.002
_refine_ls_shift/su_mean 0
_refine_ls_structure_factor_coef Fsqd
_refine_ls_weighting_details 'calc w=1/[\s^2^(Fo^2^)+(0.0366P)^2^+0.1929P] where P=(Fo^2^+2Fc^2^)/3'
_refine_ls_weighting_scheme calc
_refine_ls_wR_factor_gt 0.0661
_refine_ls_wR_factor_ref 0.0689
_reflns_number_gt 2709
_reflns_number_total 3229
_reflns_threshold_expression >2sigma(I)
_cod_data_source_file c5ce00102a4.cif
_cod_data_source_block 7
_cod_depositor_comments 'Adding full bibliography for 7219641--7219649.cif.'
_cod_original_sg_symbol_H-M P-1
_cod_database_code 7219647

loop_
_space_group_symop_id
_space_group_symop_operation_xyz
1 'x, y, z'
2 '-x, -y, -z'

loop_
_atom_site_label
_atom_site_type_symbol
_atom_site_fract_x
_atom_site_fract_y
_atom_site_fract_z
_atom_site_U_iso_or_equiv
_atom_site_adp_type
_atom_site_occupancy
_atom_site_symmetry_multiplicity
_atom_site_calc_flag
_atom_site_refinement_flags
C1 C 0.3113(5) 0.28415(16) 0.21076(14) 0.0203(4) Uani 1 1 d .
C2 C 0.2766(5) 0.35860(16) 0.14155(14) 0.0212(4) Uani 1 1 d .
C3 C 0.0995(5) 0.32779(17) 0.05357(14) 0.0236(4) Uani 1 1 d .
H3 H 0.0781 0.3787 0.0065 0.028 Uiso 1 1 calc R
C4 C -0.0434(5) 0.22177(17) 0.03674(14) 0.0233(4) Uani 1 1 d .
C5 C -0.0135(5) 0.14431(17) 0.10205(15) 0.0257(4) Uani 1 1 d .
H5 H -0.1123 0.0713 0.0883 0.031 Uiso 1 1 calc R
C6 C 0.1665(5) 0.17740(17) 0.18841(15) 0.0244(4) Uani 1 1 d .
H6 H 0.1922 0.1253 0.2341 0.029 Uiso 1 1 calc R
C7 C 0.4903(5) 0.31060(17) 0.31020(14) 0.0236(4) Uani 1 1 d .
C8 C 0.9082(5) 0.33012(16) 0.57734(14) 0.0201(4) Uani 1 1 d .
C9 C 1.0268(5) 0.32301(17) 0.67415(15) 0.0248(4) Uani 1 1 d .
H9 H 1.0037 0.3803 0.7222 0.03 Uiso 1 1 calc R
C10 C 1.1735(5) 0.23412(17) 0.69790(15) 0.0248(4) Uani 1 1 d .
H10 H 1.25 0.2285 0.7628 0.03 Uiso 1 1 calc R
C11 C 1.2114(5) 0.15069(16) 0.62632(15) 0.0214(4) Uani 1 1 d .
C12 C 1.1043(5) 0.16026(16) 0.53375(14) 0.0222(4) Uani 1 1 d .
H12 H 1.1332 0.1046 0.4847 0.027 Uiso 1 1 calc R
N1 N -0.2415(5) 0.19061(16) -0.05491(13) 0.0305(4) Uani 1 1 d .
N2 N 0.9563(4) 0.24880(13) 0.51107(12) 0.0205(3) Uani 1 1 d .
H2 H 0.848(6) 0.253(2) 0.4520(19) 0.036(7) Uiso 1 1 d .
N3 N 0.7501(5) 0.41165(15) 0.54975(15) 0.0263(4) Uani 1 1 d .
H3A H 0.690(7) 0.409(2) 0.492(2) 0.037(7) Uiso 1 1 d .
H3B H 0.713(7) 0.461(2) 0.5904(19) 0.037(8) Uiso 1 1 d .
O1 O 0.6194(4) 0.23258(12) 0.34397(10) 0.0296(3) Uani 1 1 d .
O2 O 0.4893(5) 0.40274(13) 0.35144(11) 0.0368(4) Uani 1 1 d .
O3 O -0.3586(6) 0.09579(16) -0.07178(14) 0.0596(6) Uani 1 1 d .
O4 O -0.2842(5) 0.26120(15) -0.10855(12) 0.0464(5) Uani 1 1 d .
Cl1 Cl 0.45864(15) 0.49270(4) 0.15697(4) 0.03238(13) Uani 1 1 d .
Br1 Br 1.37685(5) 0.020609(17) 0.659135(16) 0.02898(8) Uani 1 1 d .

loop_
_atom_site_aniso_label
_atom_site_aniso_U_11
_atom_site_aniso_U_22
_atom_site_aniso_U_33
_atom_site_aniso_U_23
_atom_site_aniso_U_13
_atom_site_aniso_U_12
C1 0.0213(10) 0.0225(10) 0.0181(9) -0.0009(8) 0.0005(7) 0.0086(8)
C2 0.0235(10) 0.0180(9) 0.0227(10) 0.0000(8) 0.0005(8) 0.0063(8)
C3 0.0279(11) 0.0260(10) 0.0185(10) 0.0044(8) 0.0000(8) 0.0082(8)
C4 0.0247(10) 0.0283(11) 0.0170(9) -0.0022(8) -0.0031(8) 0.0070(8)
C5 0.0296(11) 0.0202(10) 0.0274(11) 0.0000(8) -0.0016(9) 0.0046(8)
C6 0.0292(11) 0.0234(10) 0.0222(10) 0.0047(8) -0.0009(8) 0.0077(9)
C7 0.0272(11) 0.0264(11) 0.0183(10) 0.0008(8) -0.0005(8) 0.0090(8)
C8 0.0189(9) 0.0195(9) 0.0214(10) 0.0008(8) -0.0005(7) 0.0003(8)
C9 0.0276(11) 0.0254(10) 0.0200(10) -0.0039(8) -0.0031(8) 0.0021(8)
C10 0.0247(10) 0.0298(11) 0.0191(10) 0.0021(8) -0.0059(8) 0.0008(9)
C11 0.0197(10) 0.0200(10) 0.0247(10) 0.0034(8) -0.0026(8) 0.0019(8)
C12 0.0228(10) 0.0218(10) 0.0220(10) 0.0002(8) -0.0012(8) 0.0034(8)
N1 0.0331(10) 0.0365(11) 0.0213(9) -0.0037(8) -0.0056(8) 0.0064(8)
N2 0.0246(9) 0.0203(8) 0.0168(8) 0.0010(7) -0.0028(7) 0.0040(7)
N3 0.0340(10) 0.0220(9) 0.0236(10) 0.0001(8) -0.0035(8) 0.0087(8)
O1 0.0411(9) 0.0280(8) 0.0213(7) -0.0005(6) -0.0084(6) 0.0149(7)
O2 0.0575(11) 0.0286(9) 0.0252(8) -0.0084(7) -0.0133(7) 0.0188(8)
O3 0.0863(16) 0.0428(11) 0.0425(11) -0.0053(9) -0.0289(10) -0.0125(10)
O4 0.0636(12) 0.0476(11) 0.0283(9) 0.0061(8) -0.0202(8) 0.0100(9)
Cl1 0.0427(3) 0.0200(2) 0.0332(3) 0.0013(2) -0.0047(2) -0.0003(2)
Br1 0.02777(13) 0.02757(13) 0.03361(13) 0.00872(9) -0.00403(8) 0.00884(8)

loop_
_atom_type_symbol
_atom_type_description
_atom_type_scat_dispersion_real
_atom_type_scat_dispersion_imag
_atom_type_scat_source
C C 0.0033 0.0016 'International Tables Vol C Tables 4.2.6.8 and 6.1.1.4'
H H 0 0 'International Tables Vol C Tables 4.2.6.8 and 6.1.1.4'
N N 0.0061 0.0033 'International Tables Vol C Tables 4.2.6.8 and 6.1.1.4'
O O 0.0106 0.006 'International Tables Vol C Tables 4.2.6.8 and 6.1.1.4'
Cl Cl 0.1484 0.1585 'International Tables Vol C Tables 4.2.6.8 and 6.1.1.4'
Br Br -0.2901 2.4595 'International Tables Vol C Tables 4.2.6.8 and 6.1.1.4'

loop_
_exptl_crystal_face_index_h
_exptl_crystal_face_index_k
_exptl_crystal_face_index_l
_exptl_crystal_face_perp_dist
0 1 0 0.043
0 -1 0 0.011
-1 0 1 0.284
0 0 -1 0.022
1 0 -1 0.12
0 0 1 0.07

loop_
_geom_angle_atom_site_label_1
_geom_angle_atom_site_label_2
_geom_angle_atom_site_label_3
_geom_angle
C6 C1 C2 117.68(18)
C6 C1 C7 117.08(17)
C2 C1 C7 125.23(18)
C3 C2 C1 121.28(19)
C3 C2 Cl1 115.81(15)
C1 C2 Cl1 122.88(15)
C4 C3 C2 118.19(18)
C4 C3 H3 120.9
C2 C3 H3 120.9
C3 C4 C5 123.02(19)
C3 C4 N1 117.95(18)
C5 C4 N1 119.02(19)
C4 C5 C6 117.3(2)
C4 C5 H5 121.3
C6 C5 H5 121.3
C5 C6 C1 122.49(19)
C5 C6 H6 118.8
C1 C6 H6 118.8
O2 C7 O1 125.94(19)
O2 C7 C1 119.32(18)
O1 C7 C1 114.70(18)
N3 C8 N2 118.69(19)
N3 C8 C9 123.27(19)
N2 C8 C9 118.03(18)
C10 C9 C8 119.83(19)
C10 C9 H9 120.1
C8 C9 H9 120.1
C9 C10 C11 119.77(19)
C9 C10 H10 120.1
C11 C10 H10 120.1
C12 C11 C10 119.50(19)
C12 C11 Br1 119.61(16)
C10 C11 Br1 120.71(15)
N2 C12 C11 120.22(19)
N2 C12 H12 119.9
C11 C12 H12 119.9
O4 N1 O3 123.63(19)
O4 N1 C4 118.13(19)
O3 N1 C4 118.22(19)
C8 N2 C12 122.62(17)
C8 N2 H2 114.0(16)
C12 N2 H2 122.7(16)
C8 N3 H3A 116.8(19)
C8 N3 H3B 119.2(19)
H3A N3 H3B 124(3)

loop_
_geom_bond_atom_site_label_1
_geom_bond_atom_site_label_2
_geom_bond_distance
C1 C6 1.393(3)
C1 C2 1.396(3)
C1 C7 1.527(3)
C2 C3 1.394(3)
C2 Cl1 1.735(2)
C3 C4 1.374(3)
C3 H3 0.95
C4 C5 1.382(3)
C4 N1 1.475(3)
C5 C6 1.385(3)
C5 H5 0.95
C6 H6 0.95
C7 O2 1.241(3)
C7 O1 1.258(2)
C8 N3 1.321(3)
C8 N2 1.346(3)
C8 C9 1.420(3)
C9 C10 1.359(3)
C9 H9 0.95
C10 C11 1.402(3)
C10 H10 0.95
C11 C12 1.357(3)
C11 Br1 1.890(2)
C12 N2 1.354(3)
C12 H12 0.95
N1 O4 1.214(2)
N1 O3 1.220(3)
N2 H2 0.92(3)
N3 H3A 0.83(3)
N3 H3B 0.82(3)

loop_
_geom_hbond_atom_site_label_D
_geom_hbond_atom_site_label_H
_geom_hbond_atom_site_label_A
_geom_hbond_distance_DH
_geom_hbond_distance_HA
_geom_hbond_distance_DA
_geom_hbond_angle_DHA
_geom_hbond_site_symmetry_A
N2 H2 O1 0.92(3) 1.71(3) 2.620(2) 168(2) .
N3 H3A O2 0.83(3) 2.07(3) 2.897(3) 174(3) .
N3 H3B O2 0.82(3) 2.07(3) 2.854(2) 158(3) 2_666

loop_
_geom_torsion_atom_site_label_1
_geom_torsion_atom_site_label_2
_geom_torsion_atom_site_label_3
_geom_torsion_atom_site_label_4
_geom_torsion
C6 C1 C2 C3 0.8(3)
C7 C1 C2 C3 -178.03(19)
C6 C1 C2 Cl1 -177.17(15)
C7 C1 C2 Cl1 4.0(3)
C1 C2 C3 C4 0.5(3)
Cl1 C2 C3 C4 178.59(16)
C2 C3 C4 C5 -1.3(3)
C2 C3 C4 N1 177.74(19)
C3 C4 C5 C6 0.8(3)
N1 C4 C5 C6 -178.26(19)
C4 C5 C6 C1 0.6(3)
C2 C1 C6 C5 -1.4(3)
C7 C1 C6 C5 177.57(19)
C6 C1 C7 O2 -148.5(2)
C2 C1 C7 O2 30.4(3)
C6 C1 C7 O1 29.5(3)
C2 C1 C7 O1 -151.7(2)
N3 C8 C9 C10 177.0(2)
N2 C8 C9 C10 -2.1(3)
C8 C9 C10 C11 1.0(3)
C9 C10 C11 C12 0.7(3)
C9 C10 C11 Br1 -174.37(16)
C10 C11 C12 N2 -1.2(3)
Br1 C11 C12 N2 173.94(14)
C3 C4 N1 O4 -3.9(3)
C5 C4 N1 O4 175.2(2)
C3 C4 N1 O3 177.4(2)
C5 C4 N1 O3 -3.5(3)
N3 C8 N2 C12 -177.50(19)
C9 C8 N2 C12 1.7(3)
C11 C12 N2 C8 0.0(3)
